data_7125383
loop_
_publ_author_name
'Sakaguchi, Yuto'
'Call, Arnau'
'Cibian, Mihaela'
'Yamauchi, Kosei'
'Sakai, Ken'

_publ_section_title
;
 An earth-abundant system for light-driven CO<sub>2</sub> reduction to CO
 using a pyridinophane iron catalyst.
;
_journal_issue 59
_journal_name_full 'Chemical communications (Cambridge, England)'
_journal_page_first 8552
_journal_page_last 8555
_journal_paper_doi 10.1039/c9cc04191e
_journal_volume 55
_journal_year 2019
_chemical_formula_moiety 'C28 H32 Cl2 Fe2 N8 O, 2(Cl)'
_chemical_formula_sum 'C28 H32 Cl4 Fe2 N8 O'
_chemical_formula_weight 750.11
_space_group_crystal_system triclinic
_space_group_IT_number 2
_space_group_name_Hall '-P 1'
_space_group_name_H-M_alt 'P -1'
_atom_sites_solution_hydrogens mixed
_atom_sites_solution_primary dual
_audit_creation_date 2018-11-17
_audit_creation_method
;
Olex2 1.2
(compiled 2018.05.29 svn.r3508 for OlexSys, GUI svn.r5506)
;
_audit_update_record
;
2019-01-21 deposited with the CCDC.	2019-06-26 downloaded from the CCDC.
;
_cell_angle_alpha 98.812(2)
_cell_angle_beta 92.127(2)
_cell_angle_gamma 91.893(2)
_cell_formula_units_Z 2
_cell_length_a 9.1131(16)
_cell_length_b 11.477(2)
_cell_length_c 18.784(3)
_cell_measurement_reflns_used 8331
_cell_measurement_temperature 100
_cell_measurement_theta_max 27.111
_cell_measurement_theta_min 2.238
_cell_volume 1938.6(6)
_computing_cell_refinement 'SAINT v8.34A (Bruker, 2013)'
_computing_data_collection 'APEX2 (Bruker, 2007)'
_computing_data_reduction 'SAINT v8.34A (Bruker, 2013)'
_computing_molecular_graphics 'Olex2 (Dolomanov et al., 2009)'
_computing_publication_material 'Olex2 (Dolomanov et al., 2009)'
_computing_structure_refinement 'XL (Sheldrick, 2008)'
_computing_structure_solution 'XT (Sheldrick, 2015)'
_diffrn_ambient_temperature 100
_diffrn_measured_fraction_theta_full 0.996
_diffrn_measured_fraction_theta_max 0.988
_diffrn_measurement_device_type 'Bruker SMART APEX-II CCD'
_diffrn_measurement_method '\f and \w scans'
_diffrn_radiation_monochromator graphite
_diffrn_radiation_probe x-ray
_diffrn_radiation_type MoK\a
_diffrn_radiation_wavelength 0.71073
_diffrn_reflns_av_R_equivalents 0.0435
_diffrn_reflns_av_unetI/netI 0.0516
_diffrn_reflns_Laue_measured_fraction_full 0.996
_diffrn_reflns_Laue_measured_fraction_max 0.988
_diffrn_reflns_limit_h_max 11
_diffrn_reflns_limit_h_min -11
_diffrn_reflns_limit_k_max 14
_diffrn_reflns_limit_k_min -14
_diffrn_reflns_limit_l_max 24
_diffrn_reflns_limit_l_min -24
_diffrn_reflns_number 22027
_diffrn_reflns_point_group_measured_fraction_full 0.996
_diffrn_reflns_point_group_measured_fraction_max 0.988
_diffrn_reflns_theta_full 25.242
_diffrn_reflns_theta_max 27.170
_diffrn_reflns_theta_min 1.098
_diffrn_source 'rotating-anode with a mirror focussing unit'
_exptl_absorpt_coefficient_mu 1.055
_exptl_absorpt_correction_T_max 0.7455
_exptl_absorpt_correction_T_min 0.5592
_exptl_absorpt_correction_type multi-scan
_exptl_absorpt_process_details
;SADABS-2014/4 (Bruker,2014/4) was used for absorption correction. 
wR2(int) was 0.0805 before and 0.0503 after correction. The Ratio 
of minimum to maximum transmission is 0.7501. The \l/2 correction 
factor is 0.00150.'
;
_exptl_crystal_colour brown
_exptl_crystal_colour_primary brown
_exptl_crystal_density_diffrn 1.285
_exptl_crystal_density_meas ?
_exptl_crystal_description block
_exptl_crystal_F_000 768
_exptl_crystal_recrystallization_method 'slow diffusion of diethylether into a solution of the compound in methanol'
_exptl_crystal_size_max 0.18
_exptl_crystal_size_mid 0.09
_exptl_crystal_size_min 0.06
_refine_diff_density_max 0.934
_refine_diff_density_min -0.401
_refine_diff_density_rms 0.096
_refine_ls_extinction_method none
_refine_ls_goodness_of_fit_ref 1.058
_refine_ls_hydrogen_treatment mixed
_refine_ls_matrix_type full
_refine_ls_number_parameters 404
_refine_ls_number_reflns 8518
_refine_ls_number_restraints 0
_refine_ls_restrained_S_all 1.058
_refine_ls_R_factor_all 0.0715
_refine_ls_R_factor_gt 0.0588
_refine_ls_shift/su_max 0.000
_refine_ls_shift/su_mean 0.000
_refine_ls_structure_factor_coef Fsqd
_refine_ls_weighting_details 'w=1/[\s^2^(Fo^2^)+(0.0765P)^2^+3.2975P] where P=(Fo^2^+2Fc^2^)/3'
_refine_ls_weighting_scheme calc
_refine_ls_wR_factor_gt 0.1574
_refine_ls_wR_factor_ref 0.1645
_reflns_Friedel_coverage 0.000
_reflns_number_gt 6793
_reflns_number_total 8518
_reflns_threshold_expression 'I > 2\s(I)'
_cod_data_source_file c9cc04191e2.cif
_cod_data_source_block yuto_feh_3_0m
_cod_depositor_comments
;
The following automatic conversions were performed:

data item '_diffrn_radiation_probe' value 'X-ray' was changed to
'x-ray' in accordance with the
/home/saulius/struct/COD-crude-data/automatic-downloads/DataCite-retrospective/RSC/depositions/lib/dictionaries/cif_core.dic
dictionary named 'cif_core.dic' version 2.4.2 last updated on
2011-04-26.

data item '_exptl_crystal_density_meas' value 'not measured' was
changed to '?' -- the value is perceived as not measured.

Automatic conversion script
Id: cif_fix_values 6909 2019-04-08 15:41:33Z antanas 
;
_cod_database_code 7125383
_shelxl_version_number 2014/6
_shelx_space_group_comment
;
The symmetry employed for this shelxl refinement is uniquely defined
by the following loop, which should always be used as a source of
symmetry information in preference to the above space-group names.
They are only intended as comments.
;
_shelx_estimated_absorpt_t_max 0.939
_shelx_estimated_absorpt_t_min 0.833
_olex2_refinement_description
;
1. Fixed Uiso
 At 1.2 times of:
  All C(H) groups, All C(H,H) groups
2.a Secondary CH2 refined with riding coordinates:
 C6(H6A,H6B), C7(H7A,H7B), C13(H13A,H13B), C14(H14A,H14B), C20(H20A,H20B),
 C21(H21A,H21B), C27(H27A,H27B), C28(H28A,H28B)
2.b Aromatic/amide H refined with riding coordinates:
 C2(H2A), C3(H3), C4(H4A), C9(H9), C10(H10), C11(H11), C16(H16), C17(H17),
 C18(H18), C23(H23), C24(H24), C25(H25)
;
_olex2_submission_special_instructions 'No special instructions were received'

loop_
_space_group_symop_operation_xyz
'x, y, z'
'-x, -y, -z'

loop_
_atom_site_label
_atom_site_type_symbol
_atom_site_fract_x
_atom_site_fract_y
_atom_site_fract_z
_atom_site_U_iso_or_equiv
_atom_site_adp_type
_atom_site_occupancy
_atom_site_site_symmetry_order
_atom_site_calc_flag
_atom_site_refinement_flags_posn
Fe1 Fe 0.25286(5) 0.41906(5) 0.34116(3) 0.02784(15) Uani 1 1 d .
Fe2 Fe 0.21143(5) 0.18913(5) 0.19620(3) 0.02787(15) Uani 1 1 d .
Cl1 Cl 0.21799(10) 0.31904(9) 0.43852(5) 0.0352(2) Uani 1 1 d .
Cl2 Cl 0.15022(12) 0.31484(9) 0.11640(6) 0.0421(2) Uani 1 1 d .
O1 O 0.2654(3) 0.2956(3) 0.27232(15) 0.0369(6) Uani 1 1 d .
N1 N 0.2581(3) 0.5422(3) 0.26747(17) 0.0309(7) Uani 1 1 d .
N2 N 0.0274(3) 0.4841(3) 0.33956(17) 0.0298(7) Uani 1 1 d .
H2 H -0.040(5) 0.420(4) 0.337(2) 0.042(13) Uiso 1 1 d .
N3 N 0.2695(3) 0.5795(3) 0.41724(17) 0.0289(7) Uani 1 1 d .
N4 N 0.4892(3) 0.4768(3) 0.34383(18) 0.0309(7) Uani 1 1 d .
H4 H 0.544(6) 0.417(5) 0.347(3) 0.048(14) Uiso 1 1 d .
N5 N 0.2565(3) 0.0493(3) 0.25575(17) 0.0310(7) Uani 1 1 d .
N6 N 0.4277(3) 0.1276(3) 0.15780(18) 0.0310(7) Uani 1 1 d .
H6 H 0.492(4) 0.185(4) 0.150(2) 0.022(9) Uiso 1 1 d .
N7 N 0.1572(3) 0.0394(3) 0.11446(17) 0.0290(7) Uani 1 1 d .
N8 N -0.0080(3) 0.1262(3) 0.22404(18) 0.0323(7) Uani 1 1 d .
H8 H -0.051(6) 0.190(5) 0.238(3) 0.046(14) Uiso 1 1 d .
C1 C 0.3879(4) 0.5749(4) 0.2446(2) 0.0356(9) Uani 1 1 d .
C2 C 0.3964(5) 0.6497(5) 0.1945(3) 0.0479(12) Uani 1 1 d .
H2A H 0.4889 0.6721 0.1780 0.057 Uiso 1 1 calc R
C3 C 0.2679(5) 0.6922(5) 0.1683(3) 0.0514(12) Uani 1 1 d .
H3 H 0.2716 0.7425 0.1326 0.062 Uiso 1 1 calc R
C4 C 0.1341(5) 0.6610(4) 0.1941(2) 0.0418(10) Uani 1 1 d .
H4A H 0.0456 0.6916 0.1778 0.050 Uiso 1 1 calc R
C5 C 0.1322(4) 0.5851(4) 0.2439(2) 0.0339(9) Uani 1 1 d .
C6 C -0.0053(4) 0.5357(4) 0.2732(2) 0.0350(9) Uani 1 1 d .
H6A H -0.0753 0.5996 0.2841 0.042 Uiso 1 1 calc R
H6B H -0.0527 0.4742 0.2360 0.042 Uiso 1 1 calc R
C7 C 0.0040(4) 0.5644(4) 0.4085(2) 0.0340(8) Uani 1 1 d .
H7A H -0.0361 0.5176 0.4439 0.041 Uiso 1 1 calc R
H7B H -0.0692 0.6229 0.3995 0.041 Uiso 1 1 calc R
C8 C 0.1448(4) 0.6288(3) 0.4399(2) 0.0307(8) Uani 1 1 d .
C9 C 0.1483(5) 0.7284(4) 0.4924(2) 0.0370(9) Uani 1 1 d .
H9 H 0.0604 0.7635 0.5088 0.044 Uiso 1 1 calc R
C10 C 0.2858(5) 0.7749(4) 0.5202(2) 0.0396(9) Uani 1 1 d .
H10 H 0.2919 0.8417 0.5571 0.047 Uiso 1 1 calc R
C11 C 0.4131(4) 0.7249(4) 0.4944(2) 0.0347(9) Uani 1 1 d .
H11 H 0.5068 0.7574 0.5125 0.042 Uiso 1 1 calc R
C12 C 0.4007(4) 0.6269(3) 0.4421(2) 0.0305(8) Uani 1 1 d .
C13 C 0.5320(4) 0.5633(4) 0.4093(2) 0.0361(9) Uani 1 1 d .
H13A H 0.6042 0.6222 0.3964 0.043 Uiso 1 1 calc R
H13B H 0.5801 0.5215 0.4456 0.043 Uiso 1 1 calc R
C14 C 0.5181(4) 0.5176(4) 0.2749(2) 0.0407(10) Uani 1 1 d .
H14A H 0.5449 0.4495 0.2394 0.049 Uiso 1 1 calc R
H14B H 0.6029 0.5749 0.2820 0.049 Uiso 1 1 calc R
C15 C 0.1504(4) 0.0065(4) 0.2928(2) 0.0363(9) Uani 1 1 d .
C16 C 0.1762(5) -0.0820(5) 0.3334(3) 0.0506(12) Uani 1 1 d .
H16 H 0.1007 -0.1116 0.3601 0.061 Uiso 1 1 calc R
C17 C 0.3152(6) -0.1257(5) 0.3339(3) 0.0577(14) Uani 1 1 d .
H17 H 0.3355 -0.1874 0.3608 0.069 Uiso 1 1 calc R
C18 C 0.4252(5) -0.0815(5) 0.2960(3) 0.0513(12) Uani 1 1 d .
H18 H 0.5218 -0.1100 0.2980 0.062 Uiso 1 1 calc R
C19 C 0.3921(4) 0.0053(4) 0.2549(2) 0.0363(9) Uani 1 1 d .
C20 C 0.5004(4) 0.0638(4) 0.2120(2) 0.0374(9) Uani 1 1 d .
H20A H 0.5647 0.1204 0.2453 0.045 Uiso 1 1 calc R
H20B H 0.5632 0.0032 0.1868 0.045 Uiso 1 1 calc R
C21 C 0.4094(4) 0.0587(4) 0.0843(2) 0.0340(9) Uani 1 1 d .
H21A H 0.4899 0.0030 0.0765 0.041 Uiso 1 1 calc R
H21B H 0.4162 0.1131 0.0483 0.041 Uiso 1 1 calc R
C22 C 0.2637(4) -0.0094(3) 0.0730(2) 0.0308(8) Uani 1 1 d .
C23 C 0.2344(4) -0.1108(4) 0.0231(2) 0.0342(9) Uani 1 1 d .
H23 H 0.3093 -0.1445 -0.0063 0.041 Uiso 1 1 calc R
C24 C 0.0937(5) -0.1615(4) 0.0171(2) 0.0385(9) Uani 1 1 d .
H24 H 0.0708 -0.2303 -0.0170 0.046 Uiso 1 1 calc R
C25 C -0.0143(4) -0.1111(4) 0.0616(2) 0.0358(9) Uani 1 1 d .
H25 H -0.1111 -0.1454 0.0583 0.043 Uiso 1 1 calc R
C26 C 0.0219(4) -0.0108(4) 0.1103(2) 0.0307(8) Uani 1 1 d .
C27 C -0.0853(4) 0.0544(4) 0.1602(2) 0.0337(8) Uani 1 1 d .
H27A H -0.1429 0.1066 0.1335 0.040 Uiso 1 1 calc R
H27B H -0.1546 -0.0033 0.1765 0.040 Uiso 1 1 calc R
C28 C 0.0048(4) 0.0650(4) 0.2883(2) 0.0388(9) Uani 1 1 d .
H28A H -0.0761 0.0046 0.2858 0.047 Uiso 1 1 calc R
H28B H -0.0053 0.1229 0.3325 0.047 Uiso 1 1 calc R
Cl3 Cl 0.75483(9) 0.29546(9) 0.30699(6) 0.0368(2) Uani 1 1 d .
Cl4 Cl 0.76368(12) 0.78339(12) 0.21290(8) 0.0604(4) Uani 1 1 d .

loop_
_atom_site_aniso_label
_atom_site_aniso_U_11
_atom_site_aniso_U_22
_atom_site_aniso_U_33
_atom_site_aniso_U_23
_atom_site_aniso_U_13
_atom_site_aniso_U_12
Fe1 0.0206(2) 0.0321(3) 0.0307(3) 0.0037(2) 0.0013(2) 0.0044(2)
Fe2 0.0226(2) 0.0301(3) 0.0311(3) 0.0044(2) 0.0035(2) 0.0036(2)
Cl1 0.0306(4) 0.0394(5) 0.0373(5) 0.0105(4) 0.0022(4) 0.0040(4)
Cl2 0.0521(6) 0.0351(5) 0.0398(5) 0.0098(4) -0.0039(4) 0.0015(4)
O1 0.0364(14) 0.0365(16) 0.0370(15) 0.0027(13) 0.0004(12) 0.0031(12)
N1 0.0257(15) 0.0362(18) 0.0310(16) 0.0048(14) 0.0019(12) 0.0050(13)
N2 0.0229(14) 0.0320(17) 0.0362(17) 0.0090(14) 0.0040(13) 0.0067(13)
N3 0.0245(14) 0.0306(17) 0.0326(16) 0.0067(14) 0.0029(12) 0.0064(12)
N4 0.0230(14) 0.0292(17) 0.0395(18) 0.0013(15) 0.0026(13) 0.0043(13)
N5 0.0262(15) 0.0325(17) 0.0358(17) 0.0081(14) 0.0036(13) 0.0053(13)
N6 0.0223(14) 0.0323(17) 0.0378(18) 0.0033(15) 0.0044(13) 0.0005(13)
N7 0.0231(14) 0.0321(17) 0.0318(16) 0.0048(14) 0.0029(12) 0.0011(12)
N8 0.0237(15) 0.0357(19) 0.0386(18) 0.0064(15) 0.0079(13) 0.0056(14)
C1 0.0258(18) 0.043(2) 0.039(2) 0.0090(19) 0.0030(16) 0.0066(16)
C2 0.031(2) 0.063(3) 0.058(3) 0.033(2) 0.0103(19) 0.003(2)
C3 0.043(2) 0.062(3) 0.057(3) 0.034(3) 0.006(2) 0.004(2)
C4 0.033(2) 0.048(3) 0.048(2) 0.018(2) -0.0003(18) 0.0065(18)
C5 0.0248(17) 0.045(2) 0.032(2) 0.0065(18) 0.0010(15) 0.0037(16)
C6 0.0216(17) 0.044(2) 0.041(2) 0.0110(19) 0.0036(15) 0.0065(16)
C7 0.0278(18) 0.036(2) 0.038(2) 0.0043(18) 0.0051(16) 0.0075(16)
C8 0.0281(17) 0.0299(19) 0.036(2) 0.0083(17) 0.0039(15) 0.0066(15)
C9 0.038(2) 0.033(2) 0.040(2) 0.0022(18) 0.0043(17) 0.0101(17)
C10 0.044(2) 0.032(2) 0.041(2) -0.0010(18) 0.0029(18) 0.0035(18)
C11 0.0298(18) 0.032(2) 0.042(2) 0.0057(18) -0.0061(16) -0.0012(16)
C12 0.0276(17) 0.031(2) 0.034(2) 0.0078(16) 0.0013(15) 0.0041(15)
C13 0.0234(17) 0.041(2) 0.042(2) -0.0007(19) -0.0002(16) 0.0024(16)
C14 0.0259(18) 0.055(3) 0.043(2) 0.010(2) 0.0071(16) 0.0067(18)
C15 0.0323(19) 0.042(2) 0.037(2) 0.0103(18) 0.0067(16) 0.0071(17)
C16 0.050(3) 0.064(3) 0.044(3) 0.026(2) 0.017(2) 0.013(2)
C17 0.055(3) 0.068(3) 0.061(3) 0.036(3) 0.015(2) 0.026(3)
C18 0.041(2) 0.066(3) 0.053(3) 0.024(3) 0.007(2) 0.023(2)
C19 0.0250(18) 0.038(2) 0.048(2) 0.0106(19) 0.0000(16) 0.0055(16)
C20 0.0230(17) 0.044(2) 0.045(2) 0.007(2) 0.0026(16) 0.0060(16)
C21 0.0232(17) 0.035(2) 0.042(2) -0.0004(18) 0.0074(15) 0.0011(15)
C22 0.0298(18) 0.030(2) 0.035(2) 0.0100(17) 0.0048(15) 0.0064(15)
C23 0.0322(19) 0.035(2) 0.037(2) 0.0079(18) 0.0056(16) 0.0045(16)
C24 0.041(2) 0.034(2) 0.038(2) -0.0018(18) -0.0014(18) 0.0005(17)
C25 0.0277(18) 0.035(2) 0.046(2) 0.0092(19) -0.0001(16) -0.0008(16)
C26 0.0241(17) 0.034(2) 0.034(2) 0.0070(17) 0.0006(15) 0.0030(15)
C27 0.0236(17) 0.036(2) 0.042(2) 0.0069(18) 0.0033(15) 0.0045(15)
C28 0.0292(19) 0.045(2) 0.046(2) 0.016(2) 0.0130(17) 0.0107(17)
Cl3 0.0216(4) 0.0411(5) 0.0464(6) 0.0009(4) 0.0045(4) 0.0051(4)
Cl4 0.0312(5) 0.0614(8) 0.0979(10) 0.0397(7) 0.0065(6) 0.0065(5)

loop_
_atom_type_symbol
_atom_type_description
_atom_type_scat_dispersion_real
_atom_type_scat_dispersion_imag
_atom_type_scat_source
C C 0.0033 0.0016 'International Tables Vol C Tables 4.2.6.8 and 6.1.1.4'
H H 0.0000 0.0000 'International Tables Vol C Tables 4.2.6.8 and 6.1.1.4'
Cl Cl 0.1484 0.1585 'International Tables Vol C Tables 4.2.6.8 and 6.1.1.4'
Fe Fe 0.3463 0.8444 'International Tables Vol C Tables 4.2.6.8 and 6.1.1.4'
N N 0.0061 0.0033 'International Tables Vol C Tables 4.2.6.8 and 6.1.1.4'
O O 0.0106 0.0060 'International Tables Vol C Tables 4.2.6.8 and 6.1.1.4'

loop_
_geom_angle_atom_site_label_1
_geom_angle_atom_site_label_2
_geom_angle_atom_site_label_3
_geom_angle
O1 Fe1 Cl1 98.88(10)
O1 Fe1 N1 93.39(13)
O1 Fe1 N2 109.49(13)
O1 Fe1 N3 170.60(13)
O1 Fe1 N4 96.02(13)
N1 Fe1 Cl1 166.42(9)
N1 Fe1 N2 75.80(12)
N1 Fe1 N3 81.08(12)
N1 Fe1 N4 76.45(12)
N2 Fe1 Cl1 94.51(9)
N2 Fe1 N4 143.05(13)
N3 Fe1 Cl1 87.50(9)
N3 Fe1 N2 76.65(12)
N3 Fe1 N4 75.36(12)
N4 Fe1 Cl1 107.80(9)
O1 Fe2 Cl2 98.93(10)
O1 Fe2 N5 90.76(13)
O1 Fe2 N6 101.62(13)
O1 Fe2 N7 170.76(13)
O1 Fe2 N8 102.77(13)
N5 Fe2 Cl2 170.30(10)
N5 Fe2 N6 76.32(12)
N5 Fe2 N7 80.03(12)
N5 Fe2 N8 75.84(12)
N6 Fe2 Cl2 101.87(9)
N7 Fe2 Cl2 90.28(9)
N7 Fe2 N6 75.61(12)
N7 Fe2 N8 75.83(12)
N8 Fe2 Cl2 101.46(9)
N8 Fe2 N6 142.90(13)
Fe2 O1 Fe1 158.64(18)
C1 N1 Fe1 118.7(3)
C1 N1 C5 121.0(3)
C5 N1 Fe1 120.3(3)
Fe1 N2 H2 109(3)
C6 N2 Fe1 111.3(2)
C6 N2 H2 104(3)
C6 N2 C7 114.7(3)
C7 N2 Fe1 109.6(2)
C7 N2 H2 108(3)
C8 N3 Fe1 118.2(3)
C12 N3 Fe1 120.5(3)
C12 N3 C8 121.3(3)
Fe1 N4 H4 110(3)
C13 N4 Fe1 112.1(2)
C13 N4 H4 104(3)
C14 N4 Fe1 107.8(2)
C14 N4 H4 108(3)
C14 N4 C13 115.0(3)
C15 N5 Fe2 119.7(3)
C15 N5 C19 121.2(3)
C19 N5 Fe2 119.1(3)
Fe2 N6 H6 115(3)
C20 N6 Fe2 109.8(2)
C20 N6 H6 107(2)
C21 N6 Fe2 110.1(2)
C21 N6 H6 100(2)
C21 N6 C20 114.5(3)
C22 N7 Fe2 119.4(2)
C26 N7 Fe2 119.4(3)
C26 N7 C22 120.9(3)
Fe2 N8 H8 103(3)
C27 N8 Fe2 110.7(2)
C27 N8 H8 113(3)
C27 N8 C28 114.1(3)
C28 N8 Fe2 110.2(2)
C28 N8 H8 106(3)
N1 C1 C2 120.8(4)
N1 C1 C14 114.7(4)
C2 C1 C14 124.4(4)
C1 C2 H2A 120.5
C1 C2 C3 118.9(4)
C3 C2 H2A 120.5
C2 C3 H3 120.1
C2 C3 C4 119.9(4)
C4 C3 H3 120.1
C3 C4 H4A 120.7
C5 C4 C3 118.6(4)
C5 C4 H4A 120.7
N1 C5 C4 120.7(4)
N1 C5 C6 114.1(3)
C4 C5 C6 125.0(3)
N2 C6 C5 111.9(3)
N2 C6 H6A 109.2
N2 C6 H6B 109.2
C5 C6 H6A 109.2
C5 C6 H6B 109.2
H6A C6 H6B 107.9
N2 C7 H7A 109.2
N2 C7 H7B 109.2
N2 C7 C8 112.1(3)
H7A C7 H7B 107.9
C8 C7 H7A 109.2
C8 C7 H7B 109.2
N3 C8 C7 115.7(3)
N3 C8 C9 120.8(4)
C9 C8 C7 123.4(3)
C8 C9 H9 121.2
C8 C9 C10 117.6(4)
C10 C9 H9 121.2
C9 C10 H10 119.7
C11 C10 C9 120.6(4)
C11 C10 H10 119.7
C10 C11 H11 120.8
C12 C11 C10 118.3(4)
C12 C11 H11 120.8
N3 C12 C11 121.2(3)
N3 C12 C13 115.1(3)
C11 C12 C13 123.6(3)
N4 C13 C12 112.3(3)
N4 C13 H13A 109.1
N4 C13 H13B 109.1
C12 C13 H13A 109.1
C12 C13 H13B 109.1
H13A C13 H13B 107.9
N4 C14 C1 112.9(3)
N4 C14 H14A 109.0
N4 C14 H14B 109.0
C1 C14 H14A 109.0
C1 C14 H14B 109.0
H14A C14 H14B 107.8
N5 C15 C16 121.4(4)
N5 C15 C28 114.8(3)
C16 C15 C28 123.8(4)
C15 C16 H16 121.2
C17 C16 C15 117.7(4)
C17 C16 H16 121.2
C16 C17 H17 119.4
C18 C17 C16 121.2(4)
C18 C17 H17 119.4
C17 C18 H18 120.7
C17 C18 C19 118.6(4)
C19 C18 H18 120.7
N5 C19 C18 119.9(4)
N5 C19 C20 115.1(3)
C18 C19 C20 124.9(4)
N6 C20 C19 112.7(3)
N6 C20 H20A 109.1
N6 C20 H20B 109.1
C19 C20 H20A 109.1
C19 C20 H20B 109.1
H20A C20 H20B 107.8
N6 C21 H21A 109.2
N6 C21 H21B 109.2
N6 C21 C22 111.8(3)
H21A C21 H21B 107.9
C22 C21 H21A 109.2
C22 C21 H21B 109.2
N7 C22 C21 114.0(3)
N7 C22 C23 120.8(3)
C23 C22 C21 125.1(3)
C22 C23 H23 120.7
C24 C23 C22 118.7(4)
C24 C23 H23 120.7
C23 C24 H24 120.2
C23 C24 C25 119.6(4)
C25 C24 H24 120.2
C24 C25 H25 120.5
C26 C25 C24 119.0(4)
C26 C25 H25 120.5
N7 C26 C25 121.0(4)
N7 C26 C27 114.6(3)
C25 C26 C27 124.3(3)
N8 C27 C26 111.5(3)
N8 C27 H27A 109.3
N8 C27 H27B 109.3
C26 C27 H27A 109.3
C26 C27 H27B 109.3
H27A C27 H27B 108.0
N8 C28 C15 111.8(3)
N8 C28 H28A 109.3
N8 C28 H28B 109.3
C15 C28 H28A 109.3
C15 C28 H28B 109.3
H28A C28 H28B 107.9

loop_
_geom_bond_atom_site_label_1
_geom_bond_atom_site_label_2
_geom_bond_distance
Fe1 Cl1 2.3294(11)
Fe1 O1 1.776(3)
Fe1 N1 2.125(3)
Fe1 N2 2.209(3)
Fe1 N3 2.149(3)
Fe1 N4 2.229(3)
Fe2 Cl2 2.3007(12)
Fe2 O1 1.775(3)
Fe2 N5 2.134(3)
Fe2 N6 2.224(3)
Fe2 N7 2.152(3)
Fe2 N8 2.212(3)
N1 C1 1.335(5)
N1 C5 1.350(5)
N2 H2 0.94(5)
N2 C6 1.485(5)
N2 C7 1.497(5)
N3 C8 1.340(5)
N3 C12 1.335(5)
N4 H4 0.87(5)
N4 C13 1.488(5)
N4 C14 1.473(5)
N5 C15 1.335(5)
N5 C19 1.350(5)
N6 H6 0.90(4)
N6 C20 1.490(5)
N6 C21 1.483(5)
N7 C22 1.350(5)
N7 C26 1.338(5)
N8 H8 0.85(5)
N8 C27 1.486(5)
N8 C28 1.489(5)
C1 C2 1.370(6)
C1 C14 1.510(5)
C2 H2A 0.9500
C2 C3 1.385(6)
C3 H3 0.9500
C3 C4 1.385(6)
C4 H4A 0.9500
C4 C5 1.372(6)
C5 C6 1.514(5)
C6 H6A 0.9900
C6 H6B 0.9900
C7 H7A 0.9900
C7 H7B 0.9900
C7 C8 1.513(5)
C8 C9 1.388(6)
C9 H9 0.9500
C9 C10 1.396(6)
C10 H10 0.9500
C10 C11 1.382(6)
C11 H11 0.9500
C11 C12 1.374(6)
C12 C13 1.523(5)
C13 H13A 0.9900
C13 H13B 0.9900
C14 H14A 0.9900
C14 H14B 0.9900
C15 C16 1.382(6)
C15 C28 1.512(5)
C16 H16 0.9500
C16 C17 1.378(7)
C17 H17 0.9500
C17 C18 1.378(7)
C18 H18 0.9500
C18 C19 1.385(6)
C19 C20 1.502(6)
C20 H20A 0.9900
C20 H20B 0.9900
C21 H21A 0.9900
C21 H21B 0.9900
C21 C22 1.509(5)
C22 C23 1.389(6)
C23 H23 0.9500
C23 C24 1.384(6)
C24 H24 0.9500
C24 C25 1.397(6)
C25 H25 0.9500
C25 C26 1.379(6)
C26 C27 1.514(5)
C27 H27A 0.9900
C27 H27B 0.9900
C28 H28A 0.9900
C28 H28B 0.9900

loop_
_geom_hbond_atom_site_label_D
_geom_hbond_atom_site_label_H
_geom_hbond_atom_site_label_A
_geom_hbond_distance_DH
_geom_hbond_distance_HA
_geom_hbond_distance_DA
_geom_hbond_angle_DHA
_geom_hbond_site_symmetry_A
N2 H2 Cl3 0.94(5) 2.31(5) 3.219(4) 162(4) 1_455
N4 H4 Cl3 0.87(5) 2.48(5) 3.269(3) 150(4) .
N8 H8 Cl3 0.85(5) 2.47(5) 3.236(3) 150(4) 1_455
C2 H2A Cl4 0.95 2.78 3.618(5) 147.2 .
C4 H4A Cl4 0.95 2.87 3.707(4) 147.6 1_455
C9 H9 Cl1 0.95 2.94 3.680(4) 136.0 2_566
C11 H11 Cl1 0.95 2.85 3.624(4) 139.3 2_666
C18 H18 Cl4 0.95 2.96 3.780(5) 145.4 1_545
C20 H20A Cl3 0.99 2.70 3.669(4) 166.2 .
C27 H27B Cl4 0.99 2.73 3.648(4) 154.7 1_445

loop_
_geom_torsion_atom_site_label_1
_geom_torsion_atom_site_label_2
_geom_torsion_atom_site_label_3
_geom_torsion_atom_site_label_4
_geom_torsion
Fe1 N1 C1 C2 176.9(4)
Fe1 N1 C1 C14 0.4(5)
Fe1 N1 C5 C4 -177.4(3)
Fe1 N1 C5 C6 -1.2(5)
Fe1 N2 C6 C5 -27.9(4)
Fe1 N2 C7 C8 30.2(4)
Fe1 N3 C8 C7 -0.1(4)
Fe1 N3 C8 C9 175.9(3)
Fe1 N3 C12 C11 -175.5(3)
Fe1 N3 C12 C13 3.5(5)
Fe1 N4 C13 C12 -22.5(4)
Fe1 N4 C14 C1 33.3(4)
Fe2 N5 C15 C16 -178.4(4)
Fe2 N5 C15 C28 -0.3(5)
Fe2 N5 C19 C18 176.9(4)
Fe2 N5 C19 C20 1.3(5)
Fe2 N6 C20 C19 28.8(4)
Fe2 N6 C21 C22 -33.2(4)
Fe2 N7 C22 C21 -6.8(4)
Fe2 N7 C22 C23 175.7(3)
Fe2 N7 C26 C25 -176.0(3)
Fe2 N7 C26 C27 6.6(4)
Fe2 N8 C27 C26 31.1(4)
Fe2 N8 C28 C15 -30.1(4)
Cl1 Fe1 O1 Fe2 105.0(5)
Cl2 Fe2 O1 Fe1 54.6(5)
N1 Fe1 O1 Fe2 -69.1(5)
N1 C1 C2 C3 0.7(8)
N1 C1 C14 N4 -23.7(6)
N1 C5 C6 N2 19.8(5)
N2 Fe1 O1 Fe2 7.0(5)
N2 C7 C8 N3 -20.7(5)
N2 C7 C8 C9 163.3(4)
N3 C8 C9 C10 0.2(6)
N3 C12 C13 N4 13.2(5)
N4 Fe1 O1 Fe2 -145.8(5)
N5 Fe2 O1 Fe1 -125.1(5)
N5 C15 C16 C17 -0.7(8)
N5 C15 C28 N8 20.8(5)
N5 C19 C20 N6 -20.8(5)
N6 Fe2 O1 Fe1 158.8(5)
N6 C21 C22 N7 27.0(5)
N6 C21 C22 C23 -155.6(4)
N7 C22 C23 C24 -0.6(6)
N7 C26 C27 N8 -25.4(5)
N8 Fe2 O1 Fe1 -49.4(5)
C1 N1 C5 C4 1.9(6)
C1 N1 C5 C6 178.1(4)
C1 C2 C3 C4 1.6(8)
C2 C1 C14 N4 159.9(4)
C2 C3 C4 C5 -2.1(8)
C3 C4 C5 N1 0.4(7)
C3 C4 C5 C6 -175.4(5)
C4 C5 C6 N2 -164.2(4)
C5 N1 C1 C2 -2.4(7)
C5 N1 C1 C14 -178.9(4)
C6 N2 C7 C8 -95.8(4)
C7 N2 C6 C5 97.2(4)
C7 C8 C9 C10 176.0(4)
C8 N3 C12 C11 3.1(6)
C8 N3 C12 C13 -177.9(3)
C8 C9 C10 C11 1.8(6)
C9 C10 C11 C12 -1.4(6)
C10 C11 C12 N3 -1.1(6)
C10 C11 C12 C13 -179.9(4)
C11 C12 C13 N4 -167.9(4)
C12 N3 C8 C7 -178.7(3)
C12 N3 C8 C9 -2.7(6)
C13 N4 C14 C1 -92.6(4)
C14 N4 C13 C12 101.1(4)
C14 C1 C2 C3 176.8(5)
C15 N5 C19 C18 -3.4(6)
C15 N5 C19 C20 -179.0(4)
C15 C16 C17 C18 1.0(9)
C16 C15 C28 N8 -161.1(4)
C16 C17 C18 C19 -2.4(9)
C17 C18 C19 N5 3.6(7)
C17 C18 C19 C20 178.7(5)
C18 C19 C20 N6 163.9(4)
C19 N5 C15 C16 1.9(7)
C19 N5 C15 C28 -180.0(4)
C20 N6 C21 C22 91.1(4)
C21 N6 C20 C19 -95.6(4)
C21 C22 C23 C24 -177.8(4)
C22 N7 C26 C25 -2.7(6)
C22 N7 C26 C27 180.0(3)
C22 C23 C24 C25 -0.8(6)
C23 C24 C25 C26 0.5(6)
C24 C25 C26 N7 1.3(6)
C24 C25 C26 C27 178.4(4)
C25 C26 C27 N8 157.4(4)
C26 N7 C22 C21 179.8(3)
C26 N7 C22 C23 2.3(6)
C27 N8 C28 C15 95.2(4)
C28 N8 C27 C26 -93.9(4)
C28 C15 C16 C17 -178.6(5)

loop_
_smtbx_masks_void_nr
_smtbx_masks_void_average_x
_smtbx_masks_void_average_y
_smtbx_masks_void_average_z
_smtbx_masks_void_volume
_smtbx_masks_void_count_electrons
1 -0.092 0.000 0.500 171.2 28.9
2 -0.641 0.500 1.000 300.7 79.2
